data_7129173
loop_
_publ_author_name
'Walker, Samuel Edward'
'Boer, Stephanie A.'
'Malcomson, Thomas'
'Paterson, Martin J.'
'Tuck, Kellie'
'Turner, David Roger'

_publ_section_title
;
 Steric Control of Sorting Regimes in Self-Assembled Cages
;
_journal_name_full 'Chemical Communications'
_journal_paper_doi 10.1039/D1CC05610G
_journal_year 2021
_chemical_absolute_configuration syn
_chemical_formula_moiety 'C90 H61 Cu4 N8 O44 S4, 2(C2 H3 N), C3 H4 N O, 0.667(C H3 O)'
_chemical_formula_sum 'C97.67 H73 Cu4 N11 O45.67 S4'
_chemical_formula_weight 2513.76
_space_group_crystal_system tetragonal
_space_group_IT_number 96
_space_group_name_Hall 'P 4nw 2abw'
_space_group_name_H-M_alt 'P 43 21 2'
_atom_sites_solution_hydrogens mixed
_atom_sites_solution_primary dual
_audit_creation_date 2021-07-19
_audit_creation_method
;
Olex2 1.3
(compiled 2020.07.31 svn.rc2a77460 for OlexSys, GUI svn.r6145)
;
_audit_update_record
;
2021-08-03 deposited with the CCDC.	2021-10-29 downloaded from the CCDC.
;
_cell_angle_alpha 90
_cell_angle_beta 90
_cell_angle_gamma 90
_cell_formula_units_Z 4
_cell_length_a 17.438(3)
_cell_length_b 17.438(3)
_cell_length_c 41.986(8)
_cell_measurement_reflns_used 7337
_cell_measurement_temperature 373.15
_cell_measurement_theta_max 'Value not reported by XDS'
_cell_measurement_theta_min 'Value not reported by XDS'
_cell_volume 12767(4)
_computing_cell_refinement 'XDS (Kabsch, 1993)'
_computing_data_collection 'AS QEGUI'
_computing_data_reduction 'XDS (Kabsch, 1993)'
_computing_molecular_graphics 'Olex2 1.3 (Dolomanov et al., 2009)'
_computing_publication_material 'Olex2 1.3 (Dolomanov et al., 2009)'
_computing_structure_refinement 'SHELXL 2018/3 (Sheldrick, 2015)'
_computing_structure_solution 'SHELXT 2018/2 (Sheldrick, 2018)'
_diffrn_ambient_temperature 373.15
_diffrn_measured_fraction_theta_full 0.996
_diffrn_measured_fraction_theta_max 0.934
_diffrn_measurement_device_type 'Dectris Eiger 16M'
_diffrn_measurement_method 'Omega Scan'
_diffrn_radiation_monochromator 'Silicon Double Crystal'
_diffrn_radiation_type Synchrotron
_diffrn_radiation_wavelength 0.710915
_diffrn_reflns_av_R_equivalents 0.0725
_diffrn_reflns_av_unetI/netI 0.0350
_diffrn_reflns_Laue_measured_fraction_full 0.996
_diffrn_reflns_Laue_measured_fraction_max 0.934
_diffrn_reflns_limit_h_max 26
_diffrn_reflns_limit_h_min -26
_diffrn_reflns_limit_k_max 24
_diffrn_reflns_limit_k_min -24
_diffrn_reflns_limit_l_max 60
_diffrn_reflns_limit_l_min -60
_diffrn_reflns_number 225176
_diffrn_reflns_point_group_measured_fraction_full 0.997
_diffrn_reflns_point_group_measured_fraction_max 0.932
_diffrn_reflns_theta_full 25.249
_diffrn_reflns_theta_max 32.271
_diffrn_reflns_theta_min 1.265
_diffrn_source 'MX2 Beamline Australian Synchrotron'
_diffrn_standards_number 0
_exptl_absorpt_coefficient_mu 0.806
_exptl_absorpt_correction_T_max 'Value not reported by XDS'
_exptl_absorpt_correction_T_min 'Value not reported by XDS'
_exptl_absorpt_correction_type multi-scan
_exptl_absorpt_process_details 'XDS (Kabsch, 1993)'
_exptl_crystal_colour 'clear light blue'
_exptl_crystal_density_diffrn 1.308
_exptl_crystal_density_method 'not measured'
_exptl_crystal_description block
_exptl_crystal_F_000 5125
_exptl_crystal_recrystallization_method 'Re-crystallisation from solvent: Methanol, Acetonitrile'
_exptl_crystal_size_max 0.1
_exptl_crystal_size_mid 0.1
_exptl_crystal_size_min 0.1
_refine_diff_density_max 1.203
_refine_diff_density_min -0.544
_refine_diff_density_rms 0.160
_refine_ls_abs_structure_details
;
 Flack x determined using 4100 quotients [(I+)-(I-)]/[(I+)+(I-)]
 (Parsons, Flack and Wagner, Acta Cryst. B69 (2013) 249-259).
;
_refine_ls_abs_structure_Flack 0.009(4)
_refine_ls_extinction_method none
_refine_ls_goodness_of_fit_ref 0.959
_refine_ls_hydrogen_treatment mixed
_refine_ls_matrix_type full
_refine_ls_number_parameters 791
_refine_ls_number_reflns 21123
_refine_ls_number_restraints 42
_refine_ls_restrained_S_all 0.959
_refine_ls_R_factor_all 0.1322
_refine_ls_R_factor_gt 0.0967
_refine_ls_shift/su_max 0.001
_refine_ls_shift/su_mean 0.000
_refine_ls_structure_factor_coef Fsqd
_refine_ls_weighting_details 'w=1/[\s^2^(Fo^2^)+(0.2000P)^2^] where P=(Fo^2^+2Fc^2^)/3'
_refine_ls_weighting_scheme calc
_refine_ls_wR_factor_gt 0.2479
_refine_ls_wR_factor_ref 0.2879
_reflns_Friedel_coverage 0.804
_reflns_Friedel_fraction_full 0.999
_reflns_Friedel_fraction_max 0.931
_reflns_number_gt 12000
_reflns_number_total 21123
_reflns_threshold_expression 'I > 2\s(I)'
_cod_data_source_file d1cc05610g2.cif
_cod_data_source_block sw3_167a_a
_cod_depositor_comments
;
The following automatic conversions were performed:

data item '_exptl_absorpt_correction_type' value 'Multi-Scan' was
changed to 'multi-scan' in accordance with the
/home/data/users/saulius/crontab/automatic-downloads/rss-feeds/RSC/lib/dictionaries/cif_core.dic
dictionary named 'cif_core.dic' version 2.4.2 last updated on
2011-04-26.

Automatic conversion script
Id: cif_fix_values 7556 2019-12-06 15:28:31Z antanas 
;
_cod_database_code 7129173
_shelx_shelxl_version_number 2018/3
_shelx_space_group_comment
;
The symmetry employed for this shelxl refinement is uniquely defined
by the following loop, which should always be used as a source of
symmetry information in preference to the above space-group names.
They are only intended as comments.
;
_olex2_refinement_description
;
1. Fixed Uiso
 At 1.2 times of:
  All C(H) groups
 At 1.5 times of:
  All C(H,H,H) groups, All O(H) groups
2. Restrained distances
 O22-H22
 0.85 with sigma of 0.01
 C46A-O23A
 1.5 with sigma of 0.02
 C46B-O23B
 1.5 with sigma of 0.02
 C15-C18
 1.45 with sigma of 0.002
 Cu2-H22
 2.825701 with sigma of 0.02
 C45-H22
 1.890256 with sigma of 0.02
3. Uiso/Uaniso restraints and constraints
O23B: within 1.7A with sigma of 0.04 and sigma for terminal atoms of 0.08
within 1.7A
C6 \\sim C7 \\sim C8 \\sim C9 \\sim C10 \\sim C11: within 1.7A with sigma of
0.02 and sigma for terminal atoms of 0.04 within 1.7A
: with sigma of 0.1 and sigma for terminal atoms of 0.2
4. Others
 Fixed Sof: H36(0.5) N6A(0.5) C49A(0.5) C50A(0.5) H50A(0.5) H50B(0.5)
 H50C(0.5) N6B(0.5) C49B(0.5) C50B(0.5) H50D(0.5) H50E(0.5) H50F(0.5) O23A(0.5)
 H23A(0.5) C46A(0.5) N5(0.5) C47(0.5) H46A(0.5) H47B(0.5) H47A(0.5) C48(0.5)
 O23B(0.33333) C46B(0.33333) H46B(0.33333) H46C(0.33333) H46D(0.33333)
5.a Ternary CH refined with riding coordinates:
 C2(H2), C20(H20), C24(H24), C42(H42)
5.b Aromatic/amide H refined with riding coordinates:
 C7(H7), C8(H8), C10(H10), C14(H14), C17(H17), C30(H30), C31(H31), C33(H33),
 C35(H35), C36(H36), C39(H39)
5.c Idealised Me refined as rotating group:
 C3(H3A,H3B,H3C), C21(H21A,H21B,H21C), C25(H25A,H25B,H25C), C43(H43A,H43B,
 H43C), C45(H45A,H45B,H45C), C50A(H50A,H50B,H50C), C50B(H50D,H50E,H50F),
 C47(H46A,H47B,H47A), C46B(H46B,H46C,H46D)
5.d Idealised tetrahedral OH refined as rotating group:
 O23A(H23A)
;
_smtbx_masks_void_probe_radius 1.2
_smtbx_masks_void_truncation_radius 1.2
_olex2_submission_special_instructions 'No special instructions were received'

loop_
_space_group_symop_operation_xyz
'x, y, z'
'-x, -y, z+1/2'
'-y+1/2, x+1/2, z+3/4'
'y+1/2, -x+1/2, z+1/4'
'-x+1/2, y+1/2, -z+3/4'
'x+1/2, -y+1/2, -z+1/4'
'y, x, -z'
'-y, -x, -z+1/2'

loop_
_atom_site_label
_atom_site_type_symbol
_atom_site_fract_x
_atom_site_fract_y
_atom_site_fract_z
_atom_site_U_iso_or_equiv
_atom_site_adp_type
_atom_site_occupancy
_atom_site_site_symmetry_order
_atom_site_calc_flag
_atom_site_refinement_flags_posn
_atom_site_refinement_flags_adp
_atom_site_refinement_flags_occupancy
_atom_site_disorder_assembly
_atom_site_disorder_group
Cu1 Cu 0.48983(5) 0.33428(5) 0.34785(2) 0.0805(3) Uani 1 1 d . . . . .
Cu2 Cu 0.44136(5) 0.28236(4) 0.40327(2) 0.0778(2) Uani 1 1 d D . . . .
S1 S 0.6200(2) -0.02197(13) 0.19083(6) 0.1211(10) Uani 1 1 d . . . . .
S2 S 0.14415(9) 0.53161(12) 0.19125(4) 0.0809(4) Uani 1 1 d . . . . .
O1 O 0.7684(3) 0.4571(3) 0.09606(15) 0.0934(14) Uani 1 1 d . . . . .
O2 O 0.7109(4) 0.4116(3) 0.14002(15) 0.0979(16) Uani 1 1 d . . . . .
O3 O 0.6585(5) 0.2795(5) 0.08912(18) 0.120(2) Uani 1 1 d . . . . .
O4 O 0.8206(5) 0.2414(5) 0.1719(2) 0.131(2) Uani 1 1 d . . . . .
O5 O 0.5560(7) -0.0630(4) 0.17762(18) 0.138(3) Uani 1 1 d . . . . .
O6 O 0.6895(7) -0.0549(6) 0.1932(2) 0.150(3) Uani 1 1 d . . . . .
O7 O 0.3688(5) 0.0790(4) 0.26755(17) 0.1147(19) Uani 1 1 d . . . . .
O8 O 0.5486(3) 0.0845(3) 0.34630(15) 0.0916(13) Uani 1 1 d . . . . .
O9 O 0.4558(3) 0.2338(3) 0.33314(13) 0.0872(12) Uani 1 1 d . . . . .
O10 O 0.4015(3) 0.1953(3) 0.37899(13) 0.0845(12) Uani 1 1 d . . . . .
O11 O 0.3856(3) 0.3726(3) 0.34221(11) 0.0796(11) Uani 1 1 d . . . . .
O12 O 0.3483(3) 0.3392(3) 0.39160(11) 0.0819(11) Uani 1 1 d . . . . .
O13 O 0.2464(3) 0.2812(3) 0.31160(13) 0.0908(13) Uani 1 1 d . . . . .
O14 O 0.2391(3) 0.5413(3) 0.32147(11) 0.0765(10) Uani 1 1 d . . . . .
O15 O 0.0959(3) 0.4865(4) 0.17062(12) 0.0906(14) Uani 1 1 d . . . . .
O16 O 0.1156(3) 0.6006(3) 0.20397(12) 0.0883(12) Uani 1 1 d . . . . .
O17 O 0.3706(5) 0.3888(7) 0.1113(4) 0.214(7) Uani 1 1 d . . . . .
O18 O 0.4695(3) 0.6301(5) 0.10797(15) 0.1091(19) Uani 1 1 d . . . . .
O19 O 0.5735(3) 0.4871(4) 0.12754(18) 0.1063(19) Uani 1 1 d . . . . .
O20 O 0.6232(3) 0.5133(4) 0.07890(15) 0.1060(19) Uani 1 1 d . . . . .
O21 O 0.5305(7) 0.3776(8) 0.3030(2) 0.184(5) Uani 1 1 d . . . . .
O22 O 0.4078(4) 0.2374(3) 0.44919(13) 0.0924(13) Uani 1 1 d D . . . .
H22 H 0.407(5) 0.2619(16) 0.4671(5) 0.139 Uiso 1 1 d D U . . .
N1 N 0.7557(5) 0.2706(4) 0.1257(2) 0.105(2) Uani 1 1 d . . . . .
N2 N 0.4455(4) 0.0865(4) 0.31162(15) 0.0890(15) Uani 1 1 d . . . . .
N3 N 0.2443(3) 0.4097(3) 0.32512(13) 0.0736(11) Uani 1 1 d . . . . .
N4 N 0.4315(4) 0.5036(6) 0.1030(2) 0.124(3) Uani 1 1 d . . . . .
C1 C 0.7555(5) 0.4082(5) 0.1171(2) 0.096(2) Uani 1 1 d . . . . .
C2 C 0.8027(6) 0.3335(5) 0.1155(3) 0.112(3) Uani 1 1 d . . . . .
H2 H 0.844346 0.338725 0.131724 0.134 Uiso 1 1 calc R U . . .
C3 C 0.8417(9) 0.3207(6) 0.0844(4) 0.146(5) Uani 1 1 d . . . . .
H3A H 0.875759 0.276179 0.086023 0.218 Uiso 1 1 calc R U . . .
H3B H 0.871935 0.366223 0.078828 0.218 Uiso 1 1 calc R U . . .
H3C H 0.803226 0.311442 0.067833 0.218 Uiso 1 1 calc R U . . .
C4 C 0.7702(7) 0.2280(5) 0.1540(3) 0.104(2) Uani 1 1 d . . . . .
C5 C 0.6868(7) 0.2494(5) 0.1116(3) 0.111(3) Uani 1 1 d . . . . .
C6 C 0.6561(6) 0.1863(5) 0.1310(2) 0.094(2) Uani 1 1 d . U . . .
C7 C 0.5888(7) 0.1416(5) 0.1264(2) 0.108(3) Uani 1 1 d . U . . .
H7 H 0.552357 0.154233 0.110451 0.130 Uiso 1 1 calc R U . . .
C8 C 0.5787(8) 0.0797(5) 0.1460(2) 0.112(3) Uani 1 1 d . U . . .
H8 H 0.534910 0.047814 0.143441 0.134 Uiso 1 1 calc R U . . .
C9 C 0.6295(7) 0.0639(5) 0.1686(2) 0.103(2) Uani 1 1 d . U . . .
C10 C 0.6967(7) 0.1100(5) 0.1748(2) 0.105(3) Uani 1 1 d . U . . .
H10 H 0.731919 0.098993 0.191456 0.126 Uiso 1 1 calc R U . . .
C11 C 0.7051(6) 0.1721(5) 0.1542(2) 0.100(2) Uani 1 1 d . U . . .
C12 C 0.5969(7) 0.0091(5) 0.2299(2) 0.104(3) Uani 1 1 d . . . . .
C13 C 0.6564(7) 0.0119(5) 0.2530(3) 0.115(4) Uani 1 1 d . . . . .
C14 C 0.6360(6) 0.0339(5) 0.2841(2) 0.094(2) Uani 1 1 d . . . . .
H14 H 0.673261 0.036457 0.300597 0.113 Uiso 1 1 calc R U . . .
C15 C 0.5600(5) 0.0515(4) 0.29004(16) 0.094(2) Uani 1 1 d D . . . .
C16 C 0.5037(5) 0.0483(4) 0.26646(17) 0.0869(18) Uani 1 1 d . . . . .
C17 C 0.5229(7) 0.0266(4) 0.2359(2) 0.104(3) Uani 1 1 d . . . . .
H17 H 0.485264 0.024148 0.219533 0.125 Uiso 1 1 calc R U . . .
C18 C 0.5237(5) 0.0760(4) 0.31946(15) 0.0835(17) Uani 1 1 d D . . . .
C19 C 0.4312(6) 0.0719(4) 0.2805(2) 0.096(2) Uani 1 1 d . . . . .
C20 C 0.3883(5) 0.1168(5) 0.3345(2) 0.0920(19) Uani 1 1 d . . . . .
H20 H 0.342263 0.132292 0.321792 0.110 Uiso 1 1 calc R U . . .
C21 C 0.3627(7) 0.0515(6) 0.3569(3) 0.116(3) Uani 1 1 d . . . . .
H21A H 0.403040 0.041647 0.372639 0.175 Uiso 1 1 calc R U . . .
H21B H 0.353357 0.004906 0.344458 0.175 Uiso 1 1 calc R U . . .
H21C H 0.315444 0.066539 0.367903 0.175 Uiso 1 1 calc R U . . .
C22 C 0.4169(4) 0.1864(4) 0.35060(18) 0.0787(15) Uani 1 1 d . . . . .
C23 C 0.3373(4) 0.3685(4) 0.36457(15) 0.0755(14) Uani 1 1 d . . . . .
C24 C 0.2595(4) 0.4035(4) 0.35852(15) 0.0749(14) Uani 1 1 d . . . . .
H24 H 0.260941 0.456887 0.367203 0.090 Uiso 1 1 calc R U . . .
C25 C 0.1960(5) 0.3610(5) 0.37629(19) 0.0897(18) Uani 1 1 d . . . . .
H25A H 0.201702 0.305660 0.372929 0.135 Uiso 1 1 calc R U . . .
H25B H 0.145903 0.377644 0.368239 0.135 Uiso 1 1 calc R U . . .
H25C H 0.199504 0.372345 0.399100 0.135 Uiso 1 1 calc R U . . .
C26 C 0.2366(4) 0.3462(4) 0.30445(19) 0.0832(16) Uani 1 1 d . . . . .
C27 C 0.2328(3) 0.4793(4) 0.30957(14) 0.0690(12) Uani 1 1 d . . . . .
C28 C 0.2130(3) 0.4598(4) 0.27621(15) 0.0699(12) Uani 1 1 d . . . . .
C29 C 0.2139(4) 0.3798(4) 0.27303(18) 0.0800(15) Uani 1 1 d . . . . .
C30 C 0.1933(5) 0.3459(5) 0.2450(2) 0.095(2) Uani 1 1 d . . . . .
H30 H 0.192913 0.291599 0.243105 0.114 Uiso 1 1 calc R U . . .
C31 C 0.1729(5) 0.3913(5) 0.21944(18) 0.0891(18) Uani 1 1 d . . . . .
H31 H 0.159262 0.369012 0.199596 0.107 Uiso 1 1 calc R U . . .
C32 C 0.1727(4) 0.4710(5) 0.22340(16) 0.0825(16) Uani 1 1 d . . . . .
C33 C 0.1929(3) 0.5075(4) 0.25127(15) 0.0730(13) Uani 1 1 d . . . . .
H33 H 0.192946 0.561789 0.253229 0.088 Uiso 1 1 calc R U . . .
C34 C 0.2305(3) 0.5498(5) 0.17090(15) 0.0794(16) Uani 1 1 d . . . . .
C35 C 0.2642(4) 0.6201(5) 0.17243(19) 0.0871(18) Uani 1 1 d . . . . .
H35 H 0.243061 0.657808 0.186189 0.105 Uiso 1 1 calc R U . . .
C36 C 0.3295(4) 0.6385(6) 0.1542(2) 0.095(2) Uani 1 1 d . . . . .
H36 H 0.352189 0.687971 0.154377 0.114 Uiso 0.5 1 calc R U P . .
C37 C 0.3578(4) 0.5786(6) 0.13611(19) 0.092(2) Uani 1 1 d . . . . .
C38 C 0.3270(4) 0.5080(7) 0.1356(2) 0.114(3) Uani 1 1 d . . . . .
C39 C 0.2614(4) 0.4906(5) 0.1528(2) 0.099(2) Uani 1 1 d . . . . .
H39 H 0.238756 0.441014 0.152186 0.119 Uiso 1 1 calc R U . . .
C40 C 0.3760(5) 0.4569(9) 0.1167(4) 0.148(6) Uani 1 1 d . . . . .
C41 C 0.4262(4) 0.5775(7) 0.1151(2) 0.106(3) Uani 1 1 d . . . . .
C42 C 0.4933(6) 0.4745(11) 0.0829(4) 0.165(7) Uani 1 1 d . . . . .
H42 H 0.488925 0.417342 0.081678 0.198 Uiso 1 1 calc R U . . .
C43 C 0.4832(8) 0.5087(16) 0.0479(3) 0.212(12) Uani 1 1 d . . . . .
H43A H 0.458472 0.559100 0.049260 0.318 Uiso 1 1 calc R U . . .
H43B H 0.451205 0.474077 0.035232 0.318 Uiso 1 1 calc R U . . .
H43C H 0.533575 0.514045 0.037869 0.318 Uiso 1 1 calc R U . . .
C44 C 0.5709(5) 0.4948(6) 0.0971(2) 0.103(2) Uani 1 1 d . . . . .
C45 C 0.4314(9) 0.1608(6) 0.4562(3) 0.134(4) Uani 1 1 d D . . . .
H45A H 0.425760 0.151148 0.479083 0.201 Uiso 1 1 calc R U . . .
H45B H 0.485195 0.154043 0.450064 0.201 Uiso 1 1 calc R U . . .
H45C H 0.399398 0.124587 0.444279 0.201 Uiso 1 1 calc R U . . .
N6A N 0.3959(9) 0.2727(11) 0.2543(4) 0.105(4) Uani 0.5 1 d . . P . .
C49A C 0.3823(9) 0.3355(13) 0.2348(4) 0.097(4) Uani 0.5 1 d . . P . .
C50A C 0.3717(12) 0.3857(15) 0.2173(6) 0.116(6) Uani 0.5 1 d . . P . .
H50A H 0.390270 0.371429 0.196106 0.174 Uiso 0.5 1 calc R U P . .
H50B H 0.399315 0.431232 0.224773 0.174 Uiso 0.5 1 calc R U P . .
H50C H 0.316714 0.396806 0.216317 0.174 Uiso 0.5 1 calc R U P . .
N6B N 0.5434(13) 0.2082(13) 0.2057(4) 0.123(5) Uani 0.5 1 d . . P . .
C49B C 0.5391(11) 0.2627(12) 0.1873(7) 0.120(7) Uani 0.5 1 d . . P . .
C50B C 0.5224(18) 0.3267(10) 0.1607(9) 0.189(17) Uani 0.5 1 d . . P . .
H50D H 0.510537 0.301701 0.140408 0.283 Uiso 0.5 1 calc R U P . .
H50E H 0.567729 0.359361 0.158161 0.283 Uiso 0.5 1 calc R U P . .
H50F H 0.478674 0.358230 0.167362 0.283 Uiso 0.5 1 calc R U P . .
O23A O 0.4358(6) 0.3250(6) 0.4998(2) 0.082(2) Uani 0.5 1 d D . P A 1
H23A H 0.440477 0.366101 0.489528 0.124 Uiso 0.5 1 calc R U P A 1
C46A C 0.502(2) 0.314(3) 0.5190(10) 0.198(16) Uiso 0.5 1 d D . P A 1
N5 N 0.6785(15) 0.443(2) 0.4706(8) 0.159(9) Uani 0.5 1 d . . P B 1
C47 C 0.6014(13) 0.3192(15) 0.4813(6) 0.119(6) Uani 0.5 1 d . . P B 1
H46A H 0.554012 0.329770 0.493050 0.179 Uiso 0.5 1 calc R U P B 1
H47B H 0.632644 0.282446 0.493227 0.179 Uiso 0.5 1 calc R U P B 1
H47A H 0.588705 0.297715 0.460370 0.179 Uiso 0.5 1 calc R U P B 1
C48 C 0.6437(16) 0.389(2) 0.4771(8) 0.148(10) Uani 0.5 1 d . . P B 1
O23B O 0.5662(13) 0.3159(13) 0.5140(5) 0.111(5) Uiso 0.3333 1 d D . P C 2
C46B C 0.6193(17) 0.304(2) 0.5405(6) 0.110(8) Uiso 0.3333 1 d D . P C 2
H46B H 0.646878 0.255449 0.537373 0.165 Uiso 0.3333 1 calc R U P C 2
H46C H 0.590604 0.301820 0.560518 0.165 Uiso 0.3333 1 calc R U P C 2
H46D H 0.656189 0.346265 0.541279 0.165 Uiso 0.3333 1 calc R U P C 2

loop_
_atom_site_aniso_label
_atom_site_aniso_U_11
_atom_site_aniso_U_22
_atom_site_aniso_U_33
_atom_site_aniso_U_23
_atom_site_aniso_U_13
_atom_site_aniso_U_12
Cu1 0.0683(4) 0.0724(4) 0.1009(5) 0.0218(4) -0.0014(4) -0.0045(3)
Cu2 0.0830(5) 0.0616(4) 0.0889(5) 0.0134(3) -0.0075(4) -0.0023(3)
S1 0.180(3) 0.0748(11) 0.1090(14) -0.0025(10) 0.0442(17) 0.0033(14)
S2 0.0645(7) 0.1032(12) 0.0749(8) 0.0003(8) 0.0008(6) 0.0008(7)
O1 0.083(3) 0.077(3) 0.120(4) -0.007(3) 0.024(3) -0.003(2)
O2 0.100(3) 0.065(2) 0.129(4) 0.001(2) 0.037(3) -0.003(2)
O3 0.149(6) 0.098(4) 0.114(4) 0.012(4) -0.001(4) -0.009(4)
O4 0.106(5) 0.109(5) 0.177(7) -0.025(5) -0.009(5) 0.005(4)
O5 0.224(10) 0.076(3) 0.115(4) -0.014(3) 0.036(5) -0.032(5)
O6 0.176(9) 0.133(6) 0.142(6) 0.039(5) 0.043(6) 0.023(6)
O7 0.120(5) 0.100(4) 0.124(4) -0.020(3) -0.006(4) -0.024(4)
O8 0.093(3) 0.074(3) 0.108(3) -0.001(2) 0.019(3) -0.004(2)
O9 0.086(3) 0.071(2) 0.105(3) 0.007(2) 0.013(2) 0.002(2)
O10 0.083(3) 0.065(2) 0.106(3) 0.005(2) 0.011(2) -0.0020(19)
O11 0.076(3) 0.076(2) 0.086(2) 0.014(2) 0.000(2) 0.0019(19)
O12 0.095(3) 0.074(2) 0.077(2) 0.011(2) 0.004(2) 0.009(2)
O13 0.098(3) 0.072(3) 0.102(3) 0.001(2) 0.001(3) 0.013(2)
O14 0.084(3) 0.065(2) 0.081(2) 0.0032(18) -0.003(2) 0.0026(18)
O15 0.062(2) 0.128(4) 0.082(2) -0.002(3) 0.0019(19) -0.012(2)
O16 0.077(3) 0.099(3) 0.089(3) 0.008(2) 0.002(2) 0.013(2)
O17 0.113(5) 0.204(10) 0.326(14) -0.180(11) 0.095(8) -0.077(6)
O18 0.066(3) 0.150(6) 0.111(4) 0.002(4) 0.008(3) -0.010(3)
O19 0.073(3) 0.106(4) 0.140(5) -0.033(4) 0.032(3) -0.020(3)
O20 0.065(2) 0.140(5) 0.113(4) -0.042(4) 0.015(3) -0.008(3)
O21 0.169(8) 0.248(13) 0.135(5) 0.068(7) 0.003(6) -0.101(9)
O22 0.105(4) 0.079(3) 0.093(3) 0.012(2) -0.006(3) -0.003(2)
N1 0.105(5) 0.066(3) 0.144(6) -0.012(4) 0.029(4) 0.001(3)
N2 0.097(4) 0.076(3) 0.095(4) -0.005(3) 0.010(3) -0.011(3)
N3 0.073(3) 0.066(3) 0.081(3) 0.008(2) -0.001(2) 0.007(2)
N4 0.063(3) 0.171(8) 0.137(6) -0.066(6) 0.012(4) -0.021(4)
C1 0.093(5) 0.075(4) 0.120(6) -0.001(4) 0.026(4) -0.008(3)
C2 0.101(6) 0.074(4) 0.159(8) -0.006(5) 0.033(6) 0.001(4)
C3 0.153(10) 0.087(6) 0.197(12) -0.013(7) 0.090(9) -0.007(6)
C4 0.117(7) 0.079(4) 0.118(6) -0.015(5) 0.025(6) 0.004(4)
C5 0.132(8) 0.073(4) 0.127(7) -0.004(5) 0.024(6) -0.003(5)
C6 0.113(6) 0.073(4) 0.097(4) -0.008(3) 0.009(4) -0.005(4)
C7 0.134(7) 0.080(4) 0.110(5) 0.001(4) 0.000(5) -0.022(5)
C8 0.152(8) 0.082(4) 0.100(5) -0.014(4) 0.004(5) -0.027(5)
C9 0.132(7) 0.073(4) 0.104(5) -0.013(4) 0.030(5) -0.003(4)
C10 0.130(7) 0.079(4) 0.107(5) -0.004(4) 0.037(5) 0.004(4)
C11 0.114(6) 0.077(4) 0.111(5) -0.019(4) 0.022(5) -0.006(4)
C12 0.135(7) 0.077(4) 0.099(5) 0.000(4) 0.023(5) 0.009(5)
C13 0.149(9) 0.068(4) 0.128(7) 0.013(4) 0.066(7) 0.009(4)
C14 0.105(5) 0.080(4) 0.098(5) 0.005(4) 0.017(4) 0.005(4)
C15 0.112(6) 0.068(3) 0.103(5) 0.005(3) 0.018(4) -0.001(4)
C16 0.111(5) 0.062(3) 0.089(4) 0.000(3) 0.007(4) -0.022(3)
C17 0.145(8) 0.064(4) 0.104(5) -0.008(3) 0.023(5) -0.010(4)
C18 0.100(5) 0.071(3) 0.079(4) -0.002(3) 0.016(3) -0.001(3)
C19 0.109(6) 0.069(4) 0.112(5) -0.002(4) 0.008(5) -0.023(4)
C20 0.084(4) 0.082(4) 0.110(5) -0.008(4) 0.008(4) -0.013(3)
C21 0.129(7) 0.096(6) 0.124(6) -0.018(5) 0.039(6) -0.042(5)
C22 0.072(3) 0.070(3) 0.095(4) -0.001(3) 0.007(3) 0.003(3)
C23 0.086(4) 0.062(3) 0.079(3) 0.002(2) -0.002(3) 0.000(3)
C24 0.077(3) 0.072(3) 0.076(3) 0.004(3) 0.008(3) 0.006(3)
C25 0.080(4) 0.091(4) 0.098(4) 0.007(4) 0.016(3) 0.010(3)
C26 0.080(4) 0.073(4) 0.096(4) 0.000(3) 0.006(3) 0.008(3)
C27 0.063(3) 0.069(3) 0.075(3) 0.000(2) 0.003(2) 0.005(2)
C28 0.062(3) 0.068(3) 0.081(3) -0.001(2) 0.002(2) 0.004(2)
C29 0.078(4) 0.069(3) 0.093(4) 0.001(3) -0.001(3) -0.001(3)
C30 0.101(5) 0.073(4) 0.109(5) -0.007(4) -0.001(4) 0.002(3)
C31 0.088(4) 0.097(5) 0.082(4) -0.012(4) -0.007(3) -0.002(4)
C32 0.067(3) 0.103(5) 0.077(3) -0.004(3) 0.005(3) 0.000(3)
C33 0.063(3) 0.078(3) 0.078(3) -0.005(3) 0.006(2) 0.003(2)
C34 0.060(3) 0.106(5) 0.072(3) -0.007(3) -0.006(2) 0.003(3)
C35 0.070(3) 0.104(5) 0.088(4) 0.001(4) 0.006(3) -0.002(3)
C36 0.064(3) 0.113(5) 0.109(5) 0.002(4) -0.002(3) 0.002(3)
C37 0.060(3) 0.129(6) 0.088(4) -0.018(4) -0.003(3) -0.006(4)
C38 0.061(3) 0.160(9) 0.122(6) -0.064(6) 0.010(4) -0.015(4)
C39 0.065(3) 0.109(5) 0.123(6) -0.034(5) 0.015(4) -0.018(3)
C40 0.068(4) 0.184(12) 0.192(11) -0.096(10) 0.028(6) -0.036(6)
C41 0.055(3) 0.159(9) 0.105(5) -0.022(6) 0.006(3) -0.007(4)
C42 0.070(5) 0.251(17) 0.174(10) -0.105(11) 0.035(6) -0.039(7)
C43 0.094(7) 0.41(3) 0.131(8) -0.125(15) 0.013(6) -0.042(12)
C44 0.077(4) 0.121(6) 0.110(6) -0.027(5) 0.026(4) -0.015(4)
C45 0.194(12) 0.085(5) 0.124(7) 0.043(5) 0.017(8) 0.006(6)
N6A 0.093(8) 0.125(11) 0.098(8) 0.010(8) 0.020(7) 0.003(8)
C49A 0.069(7) 0.124(13) 0.098(9) 0.001(10) 0.014(7) -0.011(8)
C50A 0.090(11) 0.121(15) 0.137(14) 0.003(13) 0.023(11) -0.003(10)
N6B 0.129(13) 0.118(13) 0.122(11) 0.016(10) 0.007(10) 0.007(10)
C49B 0.076(9) 0.098(12) 0.18(2) -0.031(13) 0.035(11) -0.014(8)
C50B 0.21(3) 0.062(8) 0.30(4) -0.036(13) 0.19(3) -0.040(11)
O23A 0.097(6) 0.081(5) 0.069(4) -0.004(4) -0.022(4) 0.008(4)
N5 0.103(14) 0.17(2) 0.21(2) -0.011(19) 0.006(15) 0.000(15)
C47 0.095(11) 0.128(16) 0.135(14) 0.025(13) -0.020(11) -0.006(11)
C48 0.099(15) 0.19(3) 0.16(2) -0.02(2) -0.037(15) 0.030(18)

loop_
_atom_type_symbol
_atom_type_description
_atom_type_scat_dispersion_real
_atom_type_scat_dispersion_imag
_atom_type_scat_source
C C 0.0035 0.0016 'International Tables Vol C Tables 4.2.6.8 and 6.1.1.4'
H H 0.0000 0.0000 'International Tables Vol C Tables 4.2.6.8 and 6.1.1.4'
Cu Cu 0.3413 1.2895 'International Tables Vol C Tables 4.2.6.8 and 6.1.1.4'
N N 0.0065 0.0032 'International Tables Vol C Tables 4.2.6.8 and 6.1.1.4'
O O 0.0116 0.0061 'International Tables Vol C Tables 4.2.6.8 and 6.1.1.4'
S S 0.1242 0.1244 'International Tables Vol C Tables 4.2.6.8 and 6.1.1.4'

loop_
_geom_angle_atom_site_label_1
_geom_angle_atom_site_label_2
_geom_angle_atom_site_label_3
_geom_angle
_geom_angle_site_symmetry_1
_geom_angle_site_symmetry_3
_geom_angle_publ_flag
O2 Cu1 Cu2 85.05(16) 8_665 . ?
O2 Cu1 O21 94.6(4) 8_665 . ?
O9 Cu1 Cu2 82.73(16) . . ?
O9 Cu1 O2 89.3(3) . 8_665 ?
O9 Cu1 O11 89.1(2) . . ?
O9 Cu1 O19 165.9(3) . 8_665 ?
O9 Cu1 O21 98.0(4) . . ?
O11 Cu1 Cu2 85.75(14) . . ?
O11 Cu1 O2 170.8(2) . 8_665 ?
O11 Cu1 O19 88.5(3) . 8_665 ?
O11 Cu1 O21 94.6(4) . . ?
O19 Cu1 Cu2 83.2(2) 8_665 . ?
O19 Cu1 O2 90.7(3) 8_665 8_665 ?
O19 Cu1 O21 96.1(4) 8_665 . ?
O21 Cu1 Cu2 179.2(3) . . ?
O1 Cu2 Cu1 83.06(17) 8_665 . ?
O1 Cu2 O22 93.9(2) 8_665 . ?
O10 Cu2 Cu1 85.43(16) . . ?
O10 Cu2 O1 88.8(2) . 8_665 ?
O10 Cu2 O12 88.2(2) . . ?
O10 Cu2 O20 170.8(2) . 8_665 ?
O10 Cu2 O22 95.0(2) . . ?
O12 Cu2 Cu1 82.60(14) . . ?
O12 Cu2 O1 165.5(2) . 8_665 ?
O12 Cu2 O20 90.2(3) . 8_665 ?
O12 Cu2 O22 100.5(2) . . ?
O20 Cu2 Cu1 85.4(2) 8_665 . ?
O20 Cu2 O1 90.5(3) 8_665 8_665 ?
O20 Cu2 O22 94.1(2) 8_665 . ?
O22 Cu2 Cu1 176.89(17) . . ?
O5 S1 C9 106.8(5) . . ?
O5 S1 C12 109.5(5) . . ?
O6 S1 O5 121.0(6) . . ?
O6 S1 C9 108.4(5) . . ?
O6 S1 C12 105.5(6) . . ?
C9 S1 C12 104.5(4) . . ?
O15 S2 C32 107.1(4) . . ?
O15 S2 C34 107.8(3) . . ?
O16 S2 O15 119.2(3) . . ?
O16 S2 C32 108.5(3) . . ?
O16 S2 C34 109.4(4) . . ?
C34 S2 C32 103.6(3) . . ?
C1 O1 Cu2 121.4(5) . 8_665 ?
C1 O2 Cu1 119.8(5) . 8_665 ?
C22 O9 Cu1 123.6(5) . . ?
C22 O10 Cu2 121.7(4) . . ?
C23 O11 Cu1 120.7(4) . . ?
C23 O12 Cu2 123.7(5) . . ?
C44 O19 Cu1 122.2(5) . 8_665 ?
C44 O20 Cu2 119.2(6) . 8_665 ?
Cu2 O22 H22 127(3) . . ?
C45 O22 Cu2 116.4(6) . . ?
C45 O22 H22 107(3) . . ?
C4 N1 C2 123.2(10) . . ?
C5 N1 C2 124.8(10) . . ?
C5 N1 C4 111.7(8) . . ?
C18 N2 C20 123.0(6) . . ?
C19 N2 C18 112.1(7) . . ?
C19 N2 C20 124.6(8) . . ?
C26 N3 C24 124.1(6) . . ?
C27 N3 C24 123.5(5) . . ?
C27 N3 C26 112.4(5) . . ?
C40 N4 C42 123.3(12) . . ?
C41 N4 C40 110.3(8) . . ?
C41 N4 C42 125.7(9) . . ?
O1 C1 C2 116.7(7) . . ?
O2 C1 O1 129.0(8) . . ?
O2 C1 C2 114.2(8) . . ?
N1 C2 C1 109.0(7) . . ?
N1 C2 H2 106.3 . . ?
N1 C2 C3 114.2(9) . . ?
C1 C2 H2 106.3 . . ?
C3 C2 C1 114.1(10) . . ?
C3 C2 H2 106.3 . . ?
C2 C3 H3A 109.5 . . ?
C2 C3 H3B 109.5 . . ?
C2 C3 H3C 109.5 . . ?
H3A C3 H3B 109.5 . . ?
H3A C3 H3C 109.5 . . ?
H3B C3 H3C 109.5 . . ?
O4 C4 N1 124.0(10) . . ?
O4 C4 C11 133.8(11) . . ?
N1 C4 C11 102.2(9) . . ?
O3 C5 N1 125.5(10) . . ?
O3 C5 C6 128.3(12) . . ?
N1 C5 C6 106.2(10) . . ?
C7 C6 C5 129.6(10) . . ?
C11 C6 C5 108.3(9) . . ?
C11 C6 C7 122.0(8) . . ?
C6 C7 H7 121.4 . . ?
C8 C7 C6 117.3(10) . . ?
C8 C7 H7 121.4 . . ?
C7 C8 H8 119.8 . . ?
C9 C8 C7 120.4(10) . . ?
C9 C8 H8 119.8 . . ?
C8 C9 S1 119.3(8) . . ?
C8 C9 C10 123.8(9) . . ?
C10 C9 S1 116.7(9) . . ?
C9 C10 H10 123.1 . . ?
C11 C10 C9 113.9(10) . . ?
C11 C10 H10 123.1 . . ?
C6 C11 C4 111.3(9) . . ?
C6 C11 C10 122.5(9) . . ?
C10 C11 C4 126.2(11) . . ?
C13 C12 S1 118.4(8) . . ?
C17 C12 S1 117.3(9) . . ?
C17 C12 C13 124.3(9) . . ?
C14 C13 C12 117.2(9) . . ?
C13 C14 H14 121.0 . . ?
C15 C14 C13 118.0(10) . . ?
C15 C14 H14 121.0 . . ?
C14 C15 C16 122.6(7) . . ?
C14 C15 C18 129.5(9) . . ?
C16 C15 C18 108.0(7) . . ?
C15 C16 C19 108.2(7) . . ?
C17 C16 C15 120.0(9) . . ?
C17 C16 C19 131.7(9) . . ?
C12 C17 C16 117.8(11) . . ?
C12 C17 H17 121.1 . . ?
C16 C17 H17 121.1 . . ?
O8 C18 N2 122.9(6) . . ?
O8 C18 C15 132.0(8) . . ?
N2 C18 C15 105.1(7) . . ?
O7 C19 N2 125.0(9) . . ?
O7 C19 C16 128.5(8) . . ?
N2 C19 C16 106.6(8) . . ?
N2 C20 H20 107.0 . . ?
N2 C20 C21 109.1(7) . . ?
C21 C20 H20 107.0 . . ?
C22 C20 N2 111.2(6) . . ?
C22 C20 H20 107.0 . . ?
C22 C20 C21 115.0(7) . . ?
C20 C21 H21A 109.5 . . ?
C20 C21 H21B 109.5 . . ?
C20 C21 H21C 109.5 . . ?
H21A C21 H21B 109.5 . . ?
H21A C21 H21C 109.5 . . ?
H21B C21 H21C 109.5 . . ?
O9 C22 C20 116.2(7) . . ?
O10 C22 O9 125.5(6) . . ?
O10 C22 C20 118.3(6) . . ?
O11 C23 C24 116.8(5) . . ?
O12 C23 O11 126.3(6) . . ?
O12 C23 C24 116.9(6) . . ?
N3 C24 C23 111.2(5) . . ?
N3 C24 H24 107.0 . . ?
N3 C24 C25 112.4(6) . . ?
C23 C24 H24 107.0 . . ?
C23 C24 C25 111.9(6) . . ?
C25 C24 H24 107.0 . . ?
C24 C25 H25A 109.5 . . ?
C24 C25 H25B 109.5 . . ?
C24 C25 H25C 109.5 . . ?
H25A C25 H25B 109.5 . . ?
H25A C25 H25C 109.5 . . ?
H25B C25 H25C 109.5 . . ?
O13 C26 N3 125.4(7) . . ?
O13 C26 C29 129.5(7) . . ?
N3 C26 C29 105.1(6) . . ?
O14 C27 N3 125.4(5) . . ?
O14 C27 C28 128.5(6) . . ?
N3 C27 C28 106.1(5) . . ?
C29 C28 C27 108.4(6) . . ?
C33 C28 C27 129.5(6) . . ?
C33 C28 C29 122.0(6) . . ?
C28 C29 C26 108.0(6) . . ?
C30 C29 C26 131.3(7) . . ?
C30 C29 C28 120.7(7) . . ?
C29 C30 H30 120.4 . . ?
C29 C30 C31 119.3(7) . . ?
C31 C30 H30 120.4 . . ?
C30 C31 H31 120.7 . . ?
C30 C31 C32 118.6(7) . . ?
C32 C31 H31 120.7 . . ?
C31 C32 S2 119.9(6) . . ?
C33 C32 S2 116.1(6) . . ?
C33 C32 C31 124.0(7) . . ?
C28 C33 H33 122.3 . . ?
C32 C33 C28 115.4(6) . . ?
C32 C33 H33 122.3 . . ?
C35 C34 S2 120.6(6) . . ?
C35 C34 C39 121.8(7) . . ?
C39 C34 S2 117.6(6) . . ?
C34 C35 H35 119.0 . . ?
C34 C35 C36 121.9(8) . . ?
C36 C35 H35 119.0 . . ?
C35 C36 H36 122.7 . . ?
C37 C36 C35 114.5(8) . . ?
C37 C36 H36 122.7 . . ?
C36 C37 C41 128.6(9) . . ?
C38 C37 C36 123.9(7) . . ?
C38 C37 C41 107.5(8) . . ?
C37 C38 C39 121.5(8) . . ?
C37 C38 C40 109.4(8) . . ?
C39 C38 C40 128.9(11) . . ?
C34 C39 H39 121.9 . . ?
C38 C39 C34 116.2(8) . . ?
C38 C39 H39 121.9 . . ?
O17 C40 N4 123.4(10) . . ?
O17 C40 C38 130.6(11) . . ?
N4 C40 C38 105.9(11) . . ?
O18 C41 N4 124.4(8) . . ?
O18 C41 C37 129.1(10) . . ?
N4 C41 C37 106.4(8) . . ?
N4 C42 H42 108.6 . . ?
N4 C42 C43 108.7(14) . . ?
N4 C42 C44 110.4(8) . . ?
C43 C42 H42 108.6 . . ?
C44 C42 H42 108.6 . . ?
C44 C42 C43 111.8(11) . . ?
C42 C43 H43A 109.5 . . ?
C42 C43 H43B 109.5 . . ?
C42 C43 H43C 109.5 . . ?
H43A C43 H43B 109.5 . . ?
H43A C43 H43C 109.5 . . ?
H43B C43 H43C 109.5 . . ?
O19 C44 C42 113.3(8) . . ?
O20 C44 O19 128.1(8) . . ?
O20 C44 C42 118.5(9) . . ?
O22 C45 H45A 109.5 . . ?
O22 C45 H45B 109.5 . . ?
O22 C45 H45C 109.5 . . ?
H45A C45 H45B 109.5 . . ?
H45A C45 H45C 109.5 . . ?
H45B C45 H45C 109.5 . . ?
C50A C49A N6A 177(2) . . ?
C49A C50A H50A 109.5 . . ?
C49A C50A H50B 109.5 . . ?
C49A C50A H50C 109.5 . . ?
H50A C50A H50B 109.5 . . ?
H50A C50A H50C 109.5 . . ?
H50B C50A H50C 109.5 . . ?
N6B C49B C50B 171(2) . . ?
C49B C50B H50D 109.5 . . ?
C49B C50B H50E 109.5 . . ?
C49B C50B H50F 109.5 . . ?
H50D C50B H50E 109.5 . . ?
H50D C50B H50F 109.5 . . ?
H50E C50B H50F 109.5 . . ?
C46A O23A H23A 109.5 . . ?
H46A C47 H47B 109.5 . . ?
H46A C47 H47A 109.5 . . ?
H47B C47 H47A 109.5 . . ?
C48 C47 H46A 109.5 . . ?
C48 C47 H47B 109.5 . . ?
C48 C47 H47A 109.5 . . ?
N5 C48 C47 173(4) . . ?
O23B C46B H46B 109.5 . . ?
O23B C46B H46C 109.5 . . ?
O23B C46B H46D 109.5 . . ?
H46B C46B H46C 109.5 . . ?
H46B C46B H46D 109.5 . . ?
H46C C46B H46D 109.5 . . ?

loop_
_geom_bond_atom_site_label_1
_geom_bond_atom_site_label_2
_geom_bond_distance
_geom_bond_site_symmetry_2
_geom_bond_publ_flag
Cu1 Cu2 2.6358(12) . ?
Cu1 O2 1.959(5) 8_665 ?
Cu1 O9 1.950(5) . ?
Cu1 O11 1.951(5) . ?
Cu1 O19 1.953(7) 8_665 ?
Cu1 O21 2.150(8) . ?
Cu2 O1 1.980(5) 8_665 ?
Cu2 O10 1.956(5) . ?
Cu2 O12 1.964(5) . ?
Cu2 O20 1.974(6) 8_665 ?
Cu2 O22 2.162(6) . ?
S1 O5 1.437(11) . ?
S1 O6 1.344(12) . ?
S1 C9 1.773(10) . ?
S1 C12 1.773(9) . ?
S2 O15 1.441(6) . ?
S2 O16 1.407(6) . ?
S2 C32 1.786(8) . ?
S2 C34 1.760(7) . ?
O1 C1 1.249(10) . ?
O2 C1 1.238(10) . ?
O3 C5 1.188(14) . ?
O4 C4 1.178(13) . ?
O7 C19 1.224(12) . ?
O8 C18 1.217(9) . ?
O9 C22 1.297(9) . ?
O10 C22 1.232(9) . ?
O11 C23 1.262(8) . ?
O12 C23 1.259(8) . ?
O13 C26 1.184(9) . ?
O14 C27 1.197(8) . ?
O17 C40 1.213(17) . ?
O18 C41 1.225(13) . ?
O19 C44 1.288(12) . ?
O20 C44 1.232(10) . ?
O22 H22 0.865(13) . ?
O22 C45 1.429(12) . ?
N1 C2 1.435(12) . ?
N1 C4 1.424(14) . ?
N1 C5 1.390(15) . ?
N2 C18 1.416(11) . ?
N2 C19 1.355(12) . ?
N2 C20 1.481(11) . ?
N3 C24 1.431(9) . ?
N3 C26 1.413(10) . ?
N3 C27 1.393(8) . ?
N4 C40 1.390(16) . ?
N4 C41 1.388(15) . ?
N4 C42 1.461(12) . ?
C1 C2 1.542(12) . ?
C2 H2 1.0000 . ?
C2 C3 1.489(16) . ?
C3 H3A 0.9800 . ?
C3 H3B 0.9800 . ?
C3 H3C 0.9800 . ?
C4 C11 1.496(14) . ?
C5 C6 1.469(13) . ?
C6 C7 1.421(14) . ?
C6 C11 1.321(14) . ?
C7 H7 0.9500 . ?
C7 C8 1.369(13) . ?
C8 H8 0.9500 . ?
C8 C9 1.325(16) . ?
C9 C10 1.446(16) . ?
C10 H10 0.9500 . ?
C10 C11 1.393(13) . ?
C12 C13 1.421(17) . ?
C12 C17 1.350(16) . ?
C13 C14 1.410(13) . ?
C14 H14 0.9500 . ?
C14 C15 1.382(13) . ?
C15 C16 1.396(12) . ?
C15 C18 1.452(3) . ?
C16 C17 1.381(12) . ?
C16 C19 1.454(13) . ?
C17 H17 0.9500 . ?
C20 H20 1.0000 . ?
C20 C21 1.544(13) . ?
C20 C22 1.477(10) . ?
C21 H21A 0.9800 . ?
C21 H21B 0.9800 . ?
C21 H21C 0.9800 . ?
C23 C24 1.510(10) . ?
C24 H24 1.0000 . ?
C24 C25 1.528(10) . ?
C25 H25A 0.9800 . ?
C25 H25B 0.9800 . ?
C25 H25C 0.9800 . ?
C26 C29 1.497(11) . ?
C27 C28 1.482(9) . ?
C28 C29 1.401(9) . ?
C28 C33 1.383(9) . ?
C29 C30 1.365(11) . ?
C30 H30 0.9500 . ?
C30 C31 1.381(12) . ?
C31 H31 0.9500 . ?
C31 C32 1.399(12) . ?
C32 C33 1.378(10) . ?
C33 H33 0.9500 . ?
C34 C35 1.360(12) . ?
C34 C39 1.391(11) . ?
C35 H35 0.9500 . ?
C35 C36 1.408(11) . ?
C36 H36 0.9500 . ?
C36 C37 1.383(13) . ?
C37 C38 1.342(15) . ?
C37 C41 1.484(10) . ?
C38 C39 1.387(11) . ?
C38 C40 1.467(14) . ?
C39 H39 0.9500 . ?
C42 H42 1.0000 . ?
C42 C43 1.59(3) . ?
C42 C44 1.521(14) . ?
C43 H43A 0.9800 . ?
C43 H43B 0.9800 . ?
C43 H43C 0.9800 . ?
C45 H45A 0.9800 . ?
C45 H45B 0.9800 . ?
C45 H45C 0.9800 . ?
N6A C49A 1.39(3) . ?
C49A C50A 1.16(3) . ?
C50A H50A 0.9800 . ?
C50A H50B 0.9800 . ?
C50A H50C 0.9800 . ?
N6B C49B 1.23(3) . ?
C49B C50B 1.61(5) . ?
C50B H50D 0.9800 . ?
C50B H50E 0.9800 . ?
C50B H50F 0.9800 . ?
O23A H23A 0.8400 . ?
O23A C46A 1.42(2) . ?
N5 C48 1.14(4) . ?
C47 H46A 0.9800 . ?
C47 H47B 0.9800 . ?
C47 H47A 0.9800 . ?
C47 C48 1.44(5) . ?
O23B C46B 1.46(2) . ?
C46B H46B 0.9800 . ?
C46B H46C 0.9800 . ?
C46B H46D 0.9800 . ?

loop_
_geom_torsion_atom_site_label_1
_geom_torsion_atom_site_label_2
_geom_torsion_atom_site_label_3
_geom_torsion_atom_site_label_4
_geom_torsion
_geom_torsion_site_symmetry_1
_geom_torsion_site_symmetry_2
_geom_torsion_site_symmetry_3
_geom_torsion_site_symmetry_4
_geom_torsion_publ_flag
Cu1 O2 C1 O1 -13.2(14) 8_665 . . . ?
Cu1 O2 C1 C2 164.8(7) 8_665 . . . ?
Cu1 O9 C22 O10 -5.8(10) . . . . ?
Cu1 O9 C22 C20 173.2(5) . . . . ?
Cu1 O11 C23 O12 -1.9(9) . . . . ?
Cu1 O11 C23 C24 176.8(4) . . . . ?
Cu1 O19 C44 O20 3.4(15) 8_665 . . . ?
Cu1 O19 C44 C42 -179.4(9) 8_665 . . . ?
Cu2 O1 C1 O2 2.2(14) 8_665 . . . ?
Cu2 O1 C1 C2 -175.7(7) 8_665 . . . ?
Cu2 O10 C22 O9 -4.6(10) . . . . ?
Cu2 O10 C22 C20 176.4(5) . . . . ?
Cu2 O12 C23 O11 -7.2(10) . . . . ?
Cu2 O12 C23 C24 174.1(4) . . . . ?
Cu2 O20 C44 O19 -14.4(15) 8_665 . . . ?
Cu2 O20 C44 C42 168.4(10) 8_665 . . . ?
S1 C9 C10 C11 173.4(6) . . . . ?
S1 C12 C13 C14 -177.5(6) . . . . ?
S1 C12 C17 C16 177.8(6) . . . . ?
S2 C32 C33 C28 178.4(5) . . . . ?
S2 C34 C35 C36 -174.3(6) . . . . ?
S2 C34 C39 C38 176.5(7) . . . . ?
O1 C1 C2 N1 -144.8(9) . . . . ?
O1 C1 C2 C3 -15.8(14) . . . . ?
O2 C1 C2 N1 37.0(13) . . . . ?
O2 C1 C2 C3 166.0(10) . . . . ?
O3 C5 C6 C7 5.6(17) . . . . ?
O3 C5 C6 C11 -178.1(10) . . . . ?
O4 C4 C11 C6 170.5(10) . . . . ?
O4 C4 C11 C10 -12.4(16) . . . . ?
O5 S1 C9 C8 3.5(9) . . . . ?
O5 S1 C9 C10 -172.0(7) . . . . ?
O5 S1 C12 C13 146.2(8) . . . . ?
O5 S1 C12 C17 -32.1(9) . . . . ?
O6 S1 C9 C8 135.5(9) . . . . ?
O6 S1 C9 C10 -40.1(9) . . . . ?
O6 S1 C12 C13 14.5(9) . . . . ?
O6 S1 C12 C17 -163.8(8) . . . . ?
O11 C23 C24 N3 21.8(8) . . . . ?
O11 C23 C24 C25 148.4(6) . . . . ?
O12 C23 C24 N3 -159.4(6) . . . . ?
O12 C23 C24 C25 -32.8(8) . . . . ?
O13 C26 C29 C28 -177.5(8) . . . . ?
O13 C26 C29 C30 5.2(14) . . . . ?
O14 C27 C28 C29 178.7(7) . . . . ?
O14 C27 C28 C33 -4.0(11) . . . . ?
O15 S2 C32 C31 23.7(7) . . . . ?
O15 S2 C32 C33 -155.6(5) . . . . ?
O15 S2 C34 C35 138.8(6) . . . . ?
O15 S2 C34 C39 -39.7(7) . . . . ?
O16 S2 C32 C31 153.6(6) . . . . ?
O16 S2 C32 C33 -25.7(6) . . . . ?
O16 S2 C34 C35 7.7(7) . . . . ?
O16 S2 C34 C39 -170.8(6) . . . . ?
N1 C4 C11 C6 -5.7(9) . . . . ?
N1 C4 C11 C10 171.3(8) . . . . ?
N1 C5 C6 C7 -177.2(9) . . . . ?
N1 C5 C6 C11 -0.9(10) . . . . ?
N2 C20 C22 O9 38.9(10) . . . . ?
N2 C20 C22 O10 -142.0(7) . . . . ?
N3 C26 C29 C28 2.7(8) . . . . ?
N3 C26 C29 C30 -174.6(8) . . . . ?
N3 C27 C28 C29 -0.4(7) . . . . ?
N3 C27 C28 C33 176.9(6) . . . . ?
N4 C42 C44 O19 40.8(18) . . . . ?
N4 C42 C44 O20 -141.7(12) . . . . ?
C2 N1 C4 O4 1.8(13) . . . . ?
C2 N1 C4 C11 178.5(7) . . . . ?
C2 N1 C5 O3 1.1(15) . . . . ?
C2 N1 C5 C6 -176.2(8) . . . . ?
C4 N1 C2 C1 -113.8(10) . . . . ?
C4 N1 C2 C3 117.2(12) . . . . ?
C4 N1 C5 O3 174.3(10) . . . . ?
C4 N1 C5 C6 -3.0(9) . . . . ?
C5 N1 C2 C1 58.7(12) . . . . ?
C5 N1 C2 C3 -70.3(13) . . . . ?
C5 N1 C4 O4 -171.6(9) . . . . ?
C5 N1 C4 C11 5.1(9) . . . . ?
C5 C6 C7 C8 172.0(9) . . . . ?
C5 C6 C11 C4 4.2(10) . . . . ?
C5 C6 C11 C10 -173.0(8) . . . . ?
C6 C7 C8 C9 1.3(15) . . . . ?
C7 C6 C11 C4 -179.1(8) . . . . ?
C7 C6 C11 C10 3.7(14) . . . . ?
C7 C8 C9 S1 -173.6(8) . . . . ?
C7 C8 C9 C10 1.6(15) . . . . ?
C8 C9 C10 C11 -1.9(12) . . . . ?
C9 S1 C12 C13 -99.7(8) . . . . ?
C9 S1 C12 C17 82.1(9) . . . . ?
C9 C10 C11 C4 -177.5(8) . . . . ?
C9 C10 C11 C6 -0.8(12) . . . . ?
C11 C6 C7 C8 -3.9(15) . . . . ?
C12 S1 C9 C8 -112.4(9) . . . . ?
C12 S1 C9 C10 72.0(8) . . . . ?
C12 C13 C14 C15 -0.4(12) . . . . ?
C13 C12 C17 C16 -0.4(13) . . . . ?
C13 C14 C15 C16 0.1(12) . . . . ?
C13 C14 C15 C18 -179.5(7) . . . . ?
C14 C15 C16 C17 0.1(11) . . . . ?
C14 C15 C16 C19 -178.8(7) . . . . ?
C14 C15 C18 O8 -3.2(14) . . . . ?
C14 C15 C18 N2 179.5(8) . . . . ?
C15 C16 C17 C12 0.0(11) . . . . ?
C15 C16 C19 O7 177.5(8) . . . . ?
C15 C16 C19 N2 -1.4(8) . . . . ?
C16 C15 C18 O8 177.2(7) . . . . ?
C16 C15 C18 N2 -0.1(8) . . . . ?
C17 C12 C13 C14 0.6(13) . . . . ?
C17 C16 C19 O7 -1.2(13) . . . . ?
C17 C16 C19 N2 179.9(7) . . . . ?
C18 N2 C19 O7 -177.6(7) . . . . ?
C18 N2 C19 C16 1.3(8) . . . . ?
C18 N2 C20 C21 -80.0(9) . . . . ?
C18 N2 C20 C22 48.0(10) . . . . ?
C18 C15 C16 C17 179.8(7) . . . . ?
C18 C15 C16 C19 0.9(8) . . . . ?
C19 N2 C18 O8 -178.4(7) . . . . ?
C19 N2 C18 C15 -0.8(8) . . . . ?
C19 N2 C20 C21 105.7(9) . . . . ?
C19 N2 C20 C22 -126.3(8) . . . . ?
C19 C16 C17 C12 178.6(8) . . . . ?
C20 N2 C18 O8 6.7(11) . . . . ?
C20 N2 C18 C15 -175.7(6) . . . . ?
C20 N2 C19 O7 -2.8(12) . . . . ?
C20 N2 C19 C16 176.1(6) . . . . ?
C21 C20 C22 O9 163.6(8) . . . . ?
C21 C20 C22 O10 -17.3(11) . . . . ?
C24 N3 C26 O13 -5.1(11) . . . . ?
C24 N3 C26 C29 174.7(6) . . . . ?
C24 N3 C27 O14 5.3(10) . . . . ?
C24 N3 C27 C28 -175.6(6) . . . . ?
C26 N3 C24 C23 64.7(8) . . . . ?
C26 N3 C24 C25 -61.7(8) . . . . ?
C26 N3 C27 O14 -176.9(6) . . . . ?
C26 N3 C27 C28 2.2(7) . . . . ?
C26 C29 C30 C31 178.4(8) . . . . ?
C27 N3 C24 C23 -117.7(7) . . . . ?
C27 N3 C24 C25 115.9(7) . . . . ?
C27 N3 C26 O13 177.1(7) . . . . ?
C27 N3 C26 C29 -3.1(7) . . . . ?
C27 C28 C29 C26 -1.5(8) . . . . ?
C27 C28 C29 C30 176.2(7) . . . . ?
C27 C28 C33 C32 -175.9(6) . . . . ?
C28 C29 C30 C31 1.4(12) . . . . ?
C29 C28 C33 C32 1.0(9) . . . . ?
C29 C30 C31 C32 -1.2(12) . . . . ?
C30 C31 C32 S2 -178.2(6) . . . . ?
C30 C31 C32 C33 1.0(12) . . . . ?
C31 C32 C33 C28 -0.9(10) . . . . ?
C32 S2 C34 C35 -107.9(7) . . . . ?
C32 S2 C34 C39 73.6(7) . . . . ?
C33 C28 C29 C26 -179.0(6) . . . . ?
C33 C28 C29 C30 -1.3(11) . . . . ?
C34 S2 C32 C31 -90.2(7) . . . . ?
C34 S2 C32 C33 90.5(6) . . . . ?
C34 C35 C36 C37 -2.8(11) . . . . ?
C35 C34 C39 C38 -1.9(13) . . . . ?
C35 C36 C37 C38 -0.4(13) . . . . ?
C35 C36 C37 C41 -178.2(8) . . . . ?
C36 C37 C38 C39 2.4(16) . . . . ?
C36 C37 C38 C40 -174.0(10) . . . . ?
C36 C37 C41 O18 -4.5(16) . . . . ?
C36 C37 C41 N4 178.3(9) . . . . ?
C37 C38 C39 C34 -1.2(15) . . . . ?
C37 C38 C40 O17 176.8(19) . . . . ?
C37 C38 C40 N4 -7.2(15) . . . . ?
C38 C37 C41 O18 177.4(10) . . . . ?
C38 C37 C41 N4 0.2(11) . . . . ?
C39 C34 C35 C36 4.1(12) . . . . ?
C39 C38 C40 O17 1(3) . . . . ?
C39 C38 C40 N4 176.8(11) . . . . ?
C40 N4 C41 O18 177.8(11) . . . . ?
C40 N4 C41 C37 -4.8(13) . . . . ?
C40 N4 C42 C43 116.0(16) . . . . ?
C40 N4 C42 C44 -121.0(14) . . . . ?
C40 C38 C39 C34 174.4(12) . . . . ?
C41 N4 C40 O17 -176.4(16) . . . . ?
C41 N4 C40 C38 7.3(14) . . . . ?
C41 N4 C42 C43 -74.5(14) . . . . ?
C41 N4 C42 C44 48(2) . . . . ?
C41 C37 C38 C39 -179.3(9) . . . . ?
C41 C37 C38 C40 4.2(13) . . . . ?
C42 N4 C40 O17 -5(2) . . . . ?
C42 N4 C40 C38 178.2(11) . . . . ?
C42 N4 C41 O18 7.1(18) . . . . ?
C42 N4 C41 C37 -175.5(12) . . . . ?
C43 C42 C44 O19 161.9(12) . . . . ?
C43 C42 C44 O20 -20.5(18) . . . . ?

loop_
_smtbx_masks_void_nr
_smtbx_masks_void_average_x
_smtbx_masks_void_average_y
_smtbx_masks_void_average_z
_smtbx_masks_void_volume
_smtbx_masks_void_count_electrons
_smtbx_masks_void_content
1 0.053 0.053 0.000 407.7 51.1 ?
2 -0.053 -0.053 0.500 407.7 51.3 ?
3 -0.447 0.447 0.250 407.7 51.2 ?
4 -0.014 0.222 0.164 8.1 1.0 ?
5 0.014 0.778 0.664 8.1 1.1 ?
6 0.447 0.553 0.750 407.7 51.3 ?
7 0.222 -0.014 0.836 8.1 1.2 ?
8 0.278 0.486 0.914 8.1 1.1 ?
9 0.486 0.278 0.086 8.1 1.3 ?
10 0.514 0.722 0.586 8.1 1.4 ?
11 0.722 0.514 0.414 8.1 1.0 ?
12 0.778 0.014 0.336 8.1 1.4 ?
